data_7059288
loop_
_publ_author_name
'Elamathi, C.'
'Fronczek, Frank R.'
'Madankumar, A.'
'Prabhakaran, R.'

_publ_section_title
;
 Synthesis and spectral characterizations of water soluble Cu(ii)
 complexes containing N-heterocyclic chelates: cell-proliferation,
 antioxidant and nucleic acid/serum albumin interactions
;
_journal_issue 10
_journal_name_full 'New Journal of Chemistry'
_journal_page_first 4158
_journal_page_last 4170
_journal_paper_doi 10.1039/C9NJ04136B
_journal_volume 44
_journal_year 2020
_chemical_formula_sum 'C28.5 H31 Cu F12 N4 O6'
_chemical_formula_weight 817.11
_space_group_IT_number 2
_space_group_name_Hall '-P 1'
_space_group_name_H-M_alt 'P -1'
_symmetry_cell_setting triclinic
_symmetry_space_group_name_H-M 'P -1'
_atom_sites_solution_hydrogens geom
_atom_sites_solution_primary direct
_atom_sites_solution_secondary difmap
_audit_block_doi 10.5517/ccxr9hf
_audit_creation_method SHELXL-97
_audit_update_record
;
2011-12-02 deposited with the CCDC.	2020-02-04 downloaded from the CCDC.
;
_cell_angle_alpha 98.996(2)
_cell_angle_beta 104.929(2)
_cell_angle_gamma 103.443(2)
_cell_formula_units_Z 2
_cell_length_a 10.3612(4)
_cell_length_b 13.0926(5)
_cell_length_c 13.6200(5)
_cell_measurement_reflns_used 8551
_cell_measurement_temperature 126(2)
_cell_measurement_theta_max 28.78
_cell_measurement_theta_min 2.54
_cell_volume 1689.75(12)
_computing_cell_refinement 'Bruker SAINT'
_computing_data_collection 'Bruker APEX2'
_computing_data_reduction 'Bruker SAINT'
_computing_molecular_graphics 'Bruker SHELXTL'
_computing_publication_material 'Bruker SHELXTL'
_computing_structure_refinement 'SHELXL-97 (Sheldrick, 1997)'
_computing_structure_solution 'SHELXS-97 (Sheldrick, 1990)'
_diffrn_ambient_temperature 126(2)
_diffrn_measured_fraction_theta_full 0.912
_diffrn_measured_fraction_theta_max 0.912
_diffrn_measurement_device_type 'Bruker APEX-II CCD'
_diffrn_measurement_method '\f and \w scans'
_diffrn_radiation_monochromator graphite
_diffrn_radiation_source 'fine-focus sealed tube'
_diffrn_radiation_type MoK\a
_diffrn_radiation_wavelength 0.71073
_diffrn_reflns_av_R_equivalents 0.0487
_diffrn_reflns_av_sigmaI/netI 0.0591
_diffrn_reflns_limit_h_max 13
_diffrn_reflns_limit_h_min -14
_diffrn_reflns_limit_k_max 18
_diffrn_reflns_limit_k_min -18
_diffrn_reflns_limit_l_max 19
_diffrn_reflns_limit_l_min -19
_diffrn_reflns_number 23084
_diffrn_reflns_theta_full 30.62
_diffrn_reflns_theta_max 30.62
_diffrn_reflns_theta_min 2.01
_diffrn_standards_number 0
_exptl_absorpt_coefficient_mu 0.760
_exptl_absorpt_correction_T_max 0.4573
_exptl_absorpt_correction_T_min 0.3840
_exptl_absorpt_correction_type multi-scan
_exptl_crystal_density_diffrn 1.606
_exptl_crystal_density_method 'not measured'
_exptl_crystal_F_000 830
_refine_diff_density_max 0.784
_refine_diff_density_min -0.749
_refine_diff_density_rms 0.064
_refine_ls_extinction_coef 0.0003(5)
_refine_ls_extinction_expression Fc^*^=kFc[1+0.001xFc^2^\l^3^/sin(2\q)]^-1/4^
_refine_ls_extinction_method SHELXL
_refine_ls_goodness_of_fit_ref 1.007
_refine_ls_hydrogen_treatment constr
_refine_ls_matrix_type full
_refine_ls_number_parameters 578
_refine_ls_number_reflns 9488
_refine_ls_number_restraints 0
_refine_ls_restrained_S_all 1.007
_refine_ls_R_factor_all 0.0668
_refine_ls_R_factor_gt 0.0402
_refine_ls_shift/su_max 0.001
_refine_ls_shift/su_mean 0.000
_refine_ls_structure_factor_coef Fsqd
_refine_ls_weighting_details 'calc w=1/[\s^2^(Fo^2^)+(0.0565P)^2^+0.0000P] where P=(Fo^2^+2Fc^2^)/3'
_refine_ls_weighting_scheme calc
_refine_ls_wR_factor_gt 0.1038
_refine_ls_wR_factor_ref 0.1125
_reflns_number_gt 6370
_reflns_number_total 9488
_reflns_threshold_expression >2sigma(I)
_cod_data_source_file c9nj04136b2.cif
_cod_data_source_block 123krez126
_cod_depositor_comments
;
The following automatic conversions were performed:

data item '_symmetry_cell_setting' value 'Triclinic' was changed to
'triclinic' in accordance with the
/home/data/users/saulius/crontab/automatic-downloads/rss-feeds/RSC/lib/dictionaries/cif_core.dic
dictionary named 'cif_core.dic' version 2.4.2 last updated on
2011-04-26.

Automatic conversion script
Id: cif_fix_values 7556 2019-12-06 15:28:31Z antanas 

 Adding full bibliography for 7059276--7059305.cif.

 Adding full bibliography for 7059276--7059305.cif.
;
_cod_original_cell_volume 1689.74(11)
_cod_original_sg_symbol_H-M P-1
_cod_original_formula_sum 'C28.50 H31 Cu F12 N4 O6'
_cod_database_code 7059288

loop_
_symmetry_equiv_pos_as_xyz
'x, y, z'
'-x, -y, -z'

loop_
_atom_site_label
_atom_site_type_symbol
_atom_site_fract_x
_atom_site_fract_y
_atom_site_fract_z
_atom_site_U_iso_or_equiv
_atom_site_adp_type
_atom_site_occupancy
_atom_site_symmetry_multiplicity
_atom_site_calc_flag
_atom_site_refinement_flags
_atom_site_disorder_assembly
_atom_site_disorder_group
Cu1 Cu 0.5000 0.5000 0.5000 0.02000(9) Uani 1 2 d S . .
O1 O 0.33483(16) 0.35584(14) 0.45927(11) 0.0398(4) Uani 1 1 d . . .
C1 C 0.1415(3) 0.2270(2) 0.46489(17) 0.0407(6) Uani 1 1 d . . .
F1 F 0.21772(17) 0.16214(13) 0.49180(15) 0.0719(5) Uani 1 1 d . . .
F2 F 0.0779(2) 0.19533(14) 0.36334(11) 0.0818(6) Uani 1 1 d . . .
F3 F 0.04362(15) 0.21149(11) 0.51191(12) 0.0520(4) Uani 1 1 d . . .
C2 C 0.2315(2) 0.34418(19) 0.49236(15) 0.0328(5) Uani 1 1 d . . .
C3 C 0.1907(2) 0.42325(18) 0.54708(15) 0.0316(5) Uani 1 1 d . . .
H3A H 0.1132 0.4018 0.5719 0.038 Uiso 1 1 calc R . .
C4 C 0.2589(2) 0.53219(18) 0.56678(15) 0.0314(5) Uani 1 1 d . . .
C5 C 0.2049(3) 0.6124(2) 0.62597(18) 0.0380(5) Uani 1 1 d . . .
F4 F 0.184(2) 0.6902(11) 0.5660(14) 0.0414(19) Uani 0.50 1 d P . .
F5 F 0.305(2) 0.6618(16) 0.7159(13) 0.042(2) Uani 0.50 1 d P . .
F6 F 0.082(3) 0.5652(17) 0.655(2) 0.0430(19) Uani 0.50 1 d P . .
F4A F 0.168(2) 0.6789(13) 0.5786(14) 0.054(3) Uani 0.50 1 d P . .
F5A F 0.297(2) 0.6734(17) 0.7166(14) 0.063(5) Uani 0.50 1 d P . .
F6A F 0.098(3) 0.5723(19) 0.641(2) 0.050(3) Uani 0.50 1 d P . .
O2 O 0.36270(15) 0.57733(12) 0.54137(11) 0.0368(4) Uani 1 1 d . . .
Cu2 Cu 0.0000 0.0000 0.0000 0.02480(10) Uani 1 2 d S . .
O3 O 0.01527(15) 0.06565(11) -0.11993(10) 0.0301(3) Uani 1 1 d . . .
C6 C 0.0632(4) 0.0907(2) -0.2738(3) 0.0599(9) Uani 1 1 d . . .
F7 F -0.0635(13) 0.0612(8) -0.3291(7) 0.174(5) Uani 0.50 1 d P . .
F7A F 0.1307(13) 0.1947(7) -0.2437(9) 0.127(5) Uani 0.50 1 d P . .
F8 F 0.0830(11) 0.1884(6) -0.2595(7) 0.075(2) Uani 0.50 1 d P . .
F8A F -0.0808(7) 0.0728(7) -0.3200(5) 0.071(2) Uani 0.50 1 d P . .
F9 F 0.1436(12) 0.0687(9) -0.3285(7) 0.211(6) Uani 0.50 1 d P . .
F9A F 0.0893(7) 0.0382(4) -0.3528(3) 0.0497(12) Uani 0.50 1 d P . .
C7 C 0.0856(3) 0.04257(16) -0.17708(16) 0.0348(5) Uani 1 1 d . . .
C8 C 0.1798(3) -0.01787(17) -0.16285(17) 0.0393(6) Uani 1 1 d . . .
H8A H 0.2272 -0.0283 -0.2131 0.047 Uiso 1 1 calc R . .
C9 C 0.2064(2) -0.06335(16) -0.07736(16) 0.0296(5) Uani 1 1 d . . .
C10 C 0.3084(3) -0.13144(19) -0.06709(19) 0.0385(5) Uani 1 1 d . . .
F10 F 0.24058(16) -0.23451(11) -0.08153(12) 0.0531(4) Uani 1 1 d . . .
F11 F 0.386(2) -0.1320(19) -0.1325(14) 0.043(2) Uani 0.50 1 d P . .
F12 F 0.410(3) -0.098(2) 0.0282(18) 0.060(4) Uani 0.50 1 d P . .
F10A F 0.391(3) -0.107(2) 0.0281(16) 0.058(4) Uani 0.50 1 d P . .
F12A F 0.375(3) -0.118(2) -0.1374(17) 0.057(5) Uani 0.50 1 d P . .
O4 O 0.15368(14) -0.05968(11) -0.00389(10) 0.0278(3) Uani 1 1 d . . .
O01 O 0.46351(14) 0.51579(11) 0.34977(10) 0.0275(3) Uani 1 1 d . . .
N1 N 0.35069(17) 0.53319(12) 0.29399(12) 0.0243(3) Uani 1 1 d . . .
C01 C 0.3476(2) 0.64399(15) 0.27852(15) 0.0258(4) Uani 1 1 d . . .
C02 C 0.4382(3) 0.67013(18) 0.20799(18) 0.0418(6) Uani 1 1 d . . .
H02A H 0.3973 0.6180 0.1404 0.063 Uiso 1 1 calc R . .
H02B H 0.5322 0.6660 0.2410 0.063 Uiso 1 1 calc R . .
H02C H 0.4431 0.7431 0.1974 0.063 Uiso 1 1 calc R . .
C03 C 0.4066(2) 0.72659(15) 0.38213(15) 0.0304(5) Uani 1 1 d . . .
H03A H 0.5072 0.7371 0.4093 0.046 Uiso 1 1 calc R . .
H03B H 0.3613 0.7007 0.4321 0.046 Uiso 1 1 calc R . .
H03C H 0.3894 0.7953 0.3719 0.046 Uiso 1 1 calc R . .
C04 C 0.1887(2) 0.62271(15) 0.22369(15) 0.0268(4) Uani 1 1 d . . .
C05 C 0.1053(2) 0.63646(18) 0.30013(17) 0.0348(5) Uani 1 1 d . . .
H05A H 0.0065 0.6206 0.2611 0.052 Uiso 1 1 calc R . .
H05B H 0.1395 0.7109 0.3419 0.052 Uiso 1 1 calc R . .
H05C H 0.1166 0.5867 0.3464 0.052 Uiso 1 1 calc R . .
C06 C 0.1519(3) 0.68217(18) 0.13818(17) 0.0402(5) Uani 1 1 d . . .
H06A H 0.0503 0.6646 0.1097 0.060 Uiso 1 1 calc R . .
H06B H 0.1905 0.6602 0.0824 0.060 Uiso 1 1 calc R . .
H06C H 0.1911 0.7601 0.1671 0.060 Uiso 1 1 calc R . .
N2 N 0.14836(18) 0.50371(13) 0.17701(13) 0.0293(4) Uani 1 1 d . . .
O02 O 0.03139(17) 0.45397(12) 0.10981(11) 0.0405(4) Uani 1 1 d . . .
C07 C 0.2429(2) 0.45621(15) 0.22553(14) 0.0252(4) Uani 1 1 d . . .
C08 C 0.2286(2) 0.34286(15) 0.20170(14) 0.0246(4) Uani 1 1 d . . .
C09 C 0.1174(2) 0.25997(16) 0.12866(15) 0.0273(4) Uani 1 1 d . . .
H09A H 0.0352 0.2708 0.0867 0.033 Uiso 1 1 calc R . .
N3 N 0.14240(17) 0.16508(13) 0.12613(12) 0.0269(4) Uani 1 1 d . . .
N4 N 0.27010(17) 0.18585(13) 0.19845(12) 0.0256(3) Uani 1 1 d . . .
C041 C 0.3288(2) 0.09606(17) 0.21427(17) 0.0373(5) Uani 1 1 d . . .
H04A H 0.3620 0.0747 0.1544 0.045 Uiso 1 1 calc R . .
H04B H 0.2538 0.0336 0.2147 0.045 Uiso 1 1 calc R . .
C042 C 0.4471(2) 0.12067(16) 0.31325(15) 0.0303(4) Uani 1 1 d . . .
H04C H 0.4159 0.1439 0.3738 0.036 Uiso 1 1 calc R . .
H04D H 0.5248 0.1805 0.3122 0.036 Uiso 1 1 calc R . .
C043 C 0.4973(3) 0.02183(17) 0.32487(17) 0.0379(5) Uani 1 1 d . . .
H04E H 0.4215 -0.0348 0.3332 0.045 Uiso 1 1 calc R . .
H04F H 0.5163 -0.0062 0.2598 0.045 Uiso 1 1 calc R . .
C044 C 0.6267(3) 0.0423(2) 0.41602(18) 0.0480(6) Uani 1 1 d . . .
H04G H 0.6509 -0.0254 0.4197 0.072 Uiso 1 1 calc R . .
H04H H 0.6093 0.0704 0.4809 0.072 Uiso 1 1 calc R . .
H04I H 0.7040 0.0952 0.4066 0.072 Uiso 1 1 calc R . .
C010 C 0.3240(2) 0.28988(14) 0.24318(14) 0.0261(4) Uani 1 1 d . . .
H01A H 0.4122 0.3226 0.2945 0.031 Uiso 1 1 calc R . .
C1S C 0.5714(2) 0.40244(14) 0.07296(14) 0.0567(15) Uani 0.50 1 d PR . 1
H1SA H 0.5723 0.3346 0.0897 0.068 Uiso 0.50 1 d PR A 1
C2S C 0.6969(10) 0.4846(9) 0.0916(7) 0.043(3) Uani 0.50 1 d P . 1
H2SA H 0.7738 0.4606 0.0827 0.051 Uiso 0.50 1 d PR . 1
C3S C 0.6883(5) 0.5716(4) 0.0574(4) 0.0471(12) Uani 0.50 1 d P . 1
H3SA H 0.7711 0.6280 0.0694 0.056 Uiso 0.50 1 d PR . 1
C4S C 0.5600(16) 0.5855(17) -0.0004(13) 0.026(2) Uani 0.50 1 d P . 1
C41S C 0.5665(7) 0.6919(5) -0.0306(4) 0.0545(15) Uani 0.50 1 d P . 1
H41A H 0.4887 0.7057 -0.0735 0.082 Uiso 0.50 1 d PR . 1
H41B H 0.5972 0.7419 0.0346 0.082 Uiso 0.50 1 d PR . 1
H41C H 0.6390 0.7002 -0.0618 0.082 Uiso 0.50 1 d PR . 1
C5S C 0.4413(5) 0.5009(4) -0.0329(3) 0.0361(10) Uani 0.50 1 d P . 1
C51S C 0.3142(14) 0.5140(14) -0.1015(11) 0.084(5) Uani 0.50 1 d P . 1
H51A H 0.2425 0.4476 -0.1187 0.127 Uiso 0.50 1 d PR . 1
H51B H 0.2852 0.5713 -0.0696 0.127 Uiso 0.50 1 d PR . 1
H51C H 0.3339 0.5290 -0.1623 0.127 Uiso 0.50 1 d PR . 1
C6S C 0.442(2) 0.403(2) 0.0049(17) 0.058(5) Uani 0.50 1 d P . 1
C61S C 0.3178(6) 0.3108(5) -0.0323(4) 0.0586(16) Uani 0.50 1 d P . 1
H61A H 0.2415 0.3260 -0.0756 0.088 Uiso 0.50 1 d PR . 1
H61B H 0.3406 0.2532 -0.0699 0.088 Uiso 0.50 1 d PR . 1
H61C H 0.2938 0.2903 0.0254 0.088 Uiso 0.50 1 d PR . 1

loop_
_atom_site_aniso_label
_atom_site_aniso_U_11
_atom_site_aniso_U_22
_atom_site_aniso_U_33
_atom_site_aniso_U_23
_atom_site_aniso_U_13
_atom_site_aniso_U_12
Cu1 0.01743(17) 0.01830(16) 0.02166(16) 0.00368(12) 0.00356(13) 0.00353(13)
O1 0.0336(9) 0.0601(11) 0.0266(7) 0.0100(7) 0.0094(7) 0.0147(8)
C1 0.0387(14) 0.0438(14) 0.0349(12) 0.0075(10) 0.0042(10) 0.0121(12)
F1 0.0524(11) 0.0508(10) 0.1187(15) 0.0265(10) 0.0233(10) 0.0252(9)
F2 0.1028(15) 0.0660(12) 0.0373(8) -0.0016(8) -0.0002(9) -0.0167(10)
F3 0.0426(9) 0.0420(8) 0.0710(10) 0.0124(7) 0.0226(8) 0.0058(7)
C2 0.0270(11) 0.0467(13) 0.0235(10) 0.0133(9) 0.0028(8) 0.0103(10)
C3 0.0246(11) 0.0385(12) 0.0308(10) 0.0117(9) 0.0068(9) 0.0066(10)
C4 0.0233(11) 0.0427(13) 0.0267(10) 0.0178(9) 0.0015(8) 0.0073(10)
C5 0.0309(13) 0.0383(13) 0.0418(13) 0.0183(11) 0.0057(11) 0.0041(11)
F4 0.058(5) 0.034(3) 0.047(3) 0.027(3) 0.023(3) 0.022(4)
F5 0.047(4) 0.044(3) 0.036(4) 0.010(3) 0.011(3) 0.014(3)
F6 0.038(5) 0.034(2) 0.070(5) 0.019(3) 0.042(3) 0.003(3)
F4A 0.049(4) 0.050(4) 0.068(6) 0.040(3) 0.016(4) 0.011(3)
F5A 0.056(7) 0.063(7) 0.043(5) -0.008(4) -0.002(4) 0.000(5)
F6A 0.037(5) 0.052(6) 0.076(7) 0.018(4) 0.042(3) 0.011(4)
O2 0.0259(8) 0.0424(9) 0.0415(9) 0.0237(7) 0.0068(7) 0.0031(7)
Cu2 0.0273(2) 0.02103(18) 0.02561(17) 0.00199(13) 0.01106(14) 0.00501(15)
O3 0.0383(9) 0.0218(7) 0.0317(7) 0.0038(6) 0.0157(7) 0.0074(6)
C6 0.110(3) 0.0427(17) 0.0526(17) 0.0214(14) 0.0508(19) 0.0331(19)
F7 0.270(12) 0.118(7) 0.058(5) 0.043(4) -0.006(6) -0.038(7)
F7A 0.209(11) 0.049(4) 0.087(5) 0.040(3) 0.029(6) -0.033(4)
F8 0.136(6) 0.043(4) 0.060(3) 0.024(3) 0.023(4) 0.052(4)
F8A 0.084(4) 0.134(6) 0.048(3) 0.052(3) 0.040(3) 0.088(5)
F9 0.344(13) 0.336(12) 0.233(9) 0.253(9) 0.268(10) 0.301(11)
F9A 0.091(3) 0.0444(18) 0.0288(15) 0.0079(14) 0.0290(18) 0.036(2)
C7 0.0513(15) 0.0212(10) 0.0362(11) 0.0056(8) 0.0224(11) 0.0089(10)
C8 0.0546(15) 0.0306(12) 0.0427(12) 0.0082(10) 0.0312(12) 0.0130(11)
C9 0.0291(11) 0.0205(10) 0.0365(11) -0.0016(8) 0.0136(9) 0.0032(9)
C10 0.0377(13) 0.0326(13) 0.0466(14) 0.0006(10) 0.0200(12) 0.0103(11)
F10 0.0592(10) 0.0287(7) 0.0840(11) 0.0127(7) 0.0384(8) 0.0183(7)
F11 0.050(4) 0.038(4) 0.062(4) 0.014(3) 0.042(3) 0.023(5)
F12 0.036(4) 0.068(5) 0.063(6) -0.013(5) 0.007(3) 0.020(3)
F10A 0.051(10) 0.074(8) 0.053(5) 0.008(5) 0.007(4) 0.041(8)
F12A 0.060(5) 0.051(7) 0.088(6) 0.023(4) 0.046(4) 0.039(4)
O4 0.0268(8) 0.0256(7) 0.0276(7) -0.0007(6) 0.0085(6) 0.0054(6)
O01 0.0212(7) 0.0252(7) 0.0344(7) 0.0044(6) 0.0065(6) 0.0068(6)
N1 0.0220(9) 0.0181(8) 0.0300(8) 0.0025(6) 0.0072(7) 0.0034(7)
C01 0.0307(11) 0.0152(9) 0.0303(10) 0.0042(7) 0.0111(9) 0.0032(8)
C02 0.0510(15) 0.0311(12) 0.0496(13) 0.0111(10) 0.0297(12) 0.0064(11)
C03 0.0362(12) 0.0178(9) 0.0336(10) 0.0035(8) 0.0074(9) 0.0066(9)
C04 0.0324(11) 0.0190(9) 0.0287(10) 0.0065(8) 0.0083(9) 0.0073(9)
C05 0.0334(12) 0.0320(12) 0.0414(12) 0.0087(9) 0.0116(10) 0.0133(10)
C06 0.0528(15) 0.0298(12) 0.0362(12) 0.0109(9) 0.0075(11) 0.0128(11)
N2 0.0299(10) 0.0217(9) 0.0307(9) 0.0031(7) 0.0025(8) 0.0062(8)
O02 0.0371(9) 0.0303(8) 0.0399(9) 0.0035(7) -0.0067(7) 0.0062(7)
C07 0.0252(10) 0.0207(9) 0.0284(10) 0.0035(8) 0.0082(8) 0.0053(8)
C08 0.0253(10) 0.0198(9) 0.0261(9) 0.0023(7) 0.0074(8) 0.0038(8)
C09 0.0274(11) 0.0221(10) 0.0303(10) 0.0055(8) 0.0071(8) 0.0055(9)
N3 0.0264(9) 0.0207(8) 0.0286(8) 0.0024(7) 0.0053(7) 0.0029(7)
N4 0.0271(9) 0.0177(8) 0.0282(8) 0.0015(6) 0.0057(7) 0.0044(7)
C041 0.0418(14) 0.0210(10) 0.0421(12) 0.0012(9) 0.0022(10) 0.0118(10)
C042 0.0332(12) 0.0230(10) 0.0328(10) 0.0025(8) 0.0085(9) 0.0090(9)
C043 0.0491(15) 0.0247(11) 0.0420(12) 0.0097(9) 0.0126(11) 0.0149(11)
C044 0.0575(17) 0.0411(14) 0.0476(14) 0.0098(11) 0.0101(13) 0.0252(13)
C010 0.0276(11) 0.0180(9) 0.0284(10) 0.0000(7) 0.0069(8) 0.0038(8)
C1S 0.062(4) 0.062(4) 0.056(3) 0.028(3) 0.012(3) 0.034(3)
C2S 0.026(4) 0.057(6) 0.034(3) 0.002(4) -0.015(3) 0.025(4)
C3S 0.035(3) 0.045(3) 0.046(3) -0.004(2) 0.000(2) 0.006(3)
C4S 0.025(5) 0.037(5) 0.021(4) 0.009(4) 0.005(4) 0.018(4)
C41S 0.079(4) 0.054(4) 0.056(3) 0.025(3) 0.039(3) 0.037(3)
C5S 0.031(3) 0.051(3) 0.033(2) 0.008(2) 0.014(2) 0.018(2)
C51S 0.059(7) 0.123(12) 0.106(9) 0.061(8) 0.057(6) 0.032(7)
C6S 0.070(10) 0.059(10) 0.048(8) 0.004(6) 0.038(7) 0.006(7)
C61S 0.054(4) 0.070(4) 0.046(3) 0.002(3) 0.027(3) 0.001(3)

loop_
_atom_type_symbol
_atom_type_description
_atom_type_scat_dispersion_real
_atom_type_scat_dispersion_imag
_atom_type_scat_source
C C 0.0033 0.0016 'International Tables Vol C Tables 4.2.6.8 and 6.1.1.4'
H H 0.0000 0.0000 'International Tables Vol C Tables 4.2.6.8 and 6.1.1.4'
N N 0.0061 0.0033 'International Tables Vol C Tables 4.2.6.8 and 6.1.1.4'
O O 0.0106 0.0060 'International Tables Vol C Tables 4.2.6.8 and 6.1.1.4'
F F 0.0171 0.0103 'International Tables Vol C Tables 4.2.6.8 and 6.1.1.4'
Cu Cu 0.3201 1.2651 'International Tables Vol C Tables 4.2.6.8 and 6.1.1.4'

loop_
_citation_id
_citation_doi
_citation_year
1 10.1021/ic200444e 2011

loop_
_geom_angle_atom_site_label_1
_geom_angle_atom_site_label_2
_geom_angle_atom_site_label_3
_geom_angle
_geom_angle_site_symmetry_1
_geom_angle_site_symmetry_3
O01 Cu1 O01 180.0 . 2_666
O01 Cu1 O2 98.72(5) . .
O01 Cu1 O2 81.28(5) 2_666 .
O01 Cu1 O2 81.28(5) . 2_666
O01 Cu1 O2 98.72(5) 2_666 2_666
O2 Cu1 O2 180.0 . 2_666
O01 Cu1 O1 93.11(5) . .
O01 Cu1 O1 86.89(5) 2_666 .
O2 Cu1 O1 86.21(6) . .
O2 Cu1 O1 93.79(6) 2_666 .
O01 Cu1 O1 86.89(5) . 2_666
O01 Cu1 O1 93.11(5) 2_666 2_666
O2 Cu1 O1 93.79(6) . 2_666
O2 Cu1 O1 86.21(6) 2_666 2_666
O1 Cu1 O1 179.999(1) . 2_666
C2 O1 Cu1 124.62(15) . .
F3 C1 F2 107.2(2) . .
F3 C1 F1 106.4(2) . .
F2 C1 F1 108.3(2) . .
F3 C1 C2 113.52(19) . .
F2 C1 C2 110.01(19) . .
F1 C1 C2 111.2(2) . .
O1 C2 C3 128.1(2) . .
O1 C2 C1 113.2(2) . .
C3 C2 C1 118.73(19) . .
C4 C3 C2 122.4(2) . .
O2 C4 C3 129.0(2) . .
O2 C4 C5 112.6(2) . .
C3 C4 C5 118.38(19) . .
F6A C5 F4A 99.2(16) . .
F6A C5 F5 110.7(15) . .
F4A C5 F5 110.8(13) . .
F6A C5 F5A 108.9(15) . .
F4A C5 F5A 103.8(13) . .
F5 C5 F5A 8.1(19) . .
F6A C5 F4 108.8(16) . .
F4A C5 F4 10.1(15) . .
F5 C5 F4 108.6(11) . .
F5A C5 F4 102.5(11) . .
F6A C5 F6 5(3) . .
F4A C5 F6 102.5(14) . .
F5 C5 F6 105.4(13) . .
F5A C5 F6 103.9(13) . .
F4 C5 F6 112.3(13) . .
F6A C5 C4 113.8(12) . .
F4A C5 C4 115.2(8) . .
F5 C5 C4 107.2(9) . .
F5A C5 C4 114.6(10) . .
F4 C5 C4 107.6(6) . .
F6 C5 C4 115.3(9) . .
C4 O2 Cu1 124.24(15) . .
O4 Cu2 O4 180.0 . 2
O4 Cu2 O3 87.87(6) . 2
O4 Cu2 O3 92.13(6) 2 2
O4 Cu2 O3 92.13(6) . .
O4 Cu2 O3 87.87(6) 2 .
O3 Cu2 O3 180.0 2 .
O4 Cu2 N3 95.13(6) . .
O4 Cu2 N3 84.87(6) 2 .
O3 Cu2 N3 87.41(5) 2 .
O3 Cu2 N3 92.59(5) . .
O4 Cu2 N3 84.87(6) . 2
O4 Cu2 N3 95.13(6) 2 2
O3 Cu2 N3 92.59(5) 2 2
O3 Cu2 N3 87.41(5) . 2
N3 Cu2 N3 180.0 . 2
C7 O3 Cu2 123.34(14) . .
F8 C6 F7 98.7(7) . .
F8 C6 F9 105.3(7) . .
F7 C6 F9 111.5(7) . .
F8 C6 F9A 120.1(5) . .
F7 C6 F9A 87.3(6) . .
F9 C6 F9A 26.0(7) . .
F8 C6 F7A 20.7(9) . .
F7 C6 F7A 119.2(7) . .
F9 C6 F7A 93.6(7) . .
F9A C6 F7A 114.7(6) . .
F8 C6 F8A 91.1(6) . .
F7 C6 F8A 11.2(7) . .
F9 C6 F8A 121.8(6) . .
F9A C6 F8A 98.3(5) . .
F7A C6 F8A 111.8(6) . .
F8 C6 C7 117.5(5) . .
F7 C6 C7 112.1(5) . .
F9 C6 C7 111.1(4) . .
F9A C6 C7 114.6(3) . .
F7A C6 C7 108.1(5) . .
F8A C6 C7 109.0(3) . .
C6 F7 F9A 47.3(5) . .
F9A F9 C6 77.5(12) . .
F9 F9A C6 76.6(10) . .
F9 F9A F7 118.9(13) . .
C6 F9A F7 45.4(4) . .
O3 C7 C8 128.5(2) . .
O3 C7 C6 113.3(2) . .
C8 C7 C6 118.2(2) . .
C9 C8 C7 121.65(19) . .
O4 C9 C8 128.6(2) . .
O4 C9 C10 112.01(18) . .
C8 C9 C10 119.40(19) . .
F10A C10 F10 103.8(13) . .
F10A C10 F12A 113.5(19) . .
F10 C10 F12A 110.7(11) . .
F10A C10 F11 108.5(18) . .
F10 C10 F11 104.2(10) . .
F12A C10 F11 11(2) . .
F10A C10 F12 8(3) . .
F10 C10 F12 109.6(12) . .
F12A C10 F12 105.8(18) . .
F11 C10 F12 101.2(17) . .
F10A C10 C9 110.2(10) . .
F10 C10 C9 110.23(19) . .
F12A C10 C9 108.3(12) . .
F11 C10 C9 118.8(12) . .
F12 C10 C9 112.1(10) . .
C9 O4 Cu2 124.28(13) . .
N1 O01 Cu1 124.95(11) . .
O01 N1 C07 124.28(16) . .
O01 N1 C01 121.66(15) . .
C07 N1 C01 111.95(16) . .
N1 C01 C03 110.87(15) . .
N1 C01 C02 105.80(16) . .
C03 C01 C02 110.12(17) . .
N1 C01 C04 100.41(14) . .
C03 C01 C04 115.10(16) . .
C02 C01 C04 113.73(17) . .
N2 C04 C06 109.74(16) . .
N2 C04 C05 106.02(16) . .
C06 C04 C05 110.72(18) . .
N2 C04 C01 100.19(14) . .
C06 C04 C01 115.73(17) . .
C05 C04 C01 113.44(16) . .
O02 N2 C07 125.27(17) . .
O02 N2 C04 122.27(16) . .
C07 N2 C04 111.90(16) . .
N1 C07 N2 108.47(17) . .
N1 C07 C08 126.89(18) . .
N2 C07 C08 124.58(18) . .
C010 C08 C09 104.05(16) . .
C010 C08 C07 127.69(18) . .
C09 C08 C07 128.23(18) . .
N3 C09 C08 111.19(18) . .
C09 N3 N4 105.21(15) . .
C09 N3 Cu2 124.70(13) . .
N4 N3 Cu2 129.57(11) . .
C010 N4 N3 111.74(15) . .
C010 N4 C041 129.45(17) . .
N3 N4 C041 118.79(15) . .
N4 C041 C042 114.30(17) . .
C041 C042 C043 110.50(17) . .
C044 C043 C042 114.25(19) . .
N4 C010 C08 107.79(17) . .
C51S C1S C2S 7.6(10) 2_665 .
C51S C1S C6S 122.6(12) 2_665 .
C2S C1S C6S 122.4(12) . .
C51S C1S C5S 62.8(6) 2_665 2_665
C2S C1S C5S 63.4(4) . 2_665
C6S C1S C5S 59.7(11) . 2_665
C51S C1S C4S 117.1(11) 2_665 2_665
C2S C1S C4S 117.0(9) . 2_665
C6S C1S C4S 5.4(19) . 2_665
C5S C1S C4S 54.3(9) 2_665 2_665
C51S C1S C41S 175.0(6) 2_665 2_665
C2S C1S C41S 169.2(5) . 2_665
C6S C1S C41S 53.1(11) . 2_665
C5S C1S C41S 112.8(3) 2_665 2_665
C4S C1S C41S 58.5(9) 2_665 2_665
C51S C2S C3S 97(8) 2_665 .
C51S C2S C1S 62(7) 2_665 .
C3S C2S C1S 117.7(6) . .
C51S C2S C5S 71(5) 2_665 2_665
C3S C2S C5S 57.6(5) . 2_665
C1S C2S C5S 60.1(4) . 2_665
C2S C3S C51S 8.4(11) . 2_665
C2S C3S C5S 68.9(5) . 2_665
C51S C3S C5S 65.2(7) 2_665 2_665
C2S C3S C4S 123.2(10) . .
C51S C3S C4S 119.3(11) 2_665 .
C5S C3S C4S 54.4(9) 2_665 .
C2S C3S C6S 128.3(12) . 2_665
C51S C3S C6S 124.3(12) 2_665 2_665
C5S C3S C6S 59.5(10) 2_665 2_665
C4S C3S C6S 5.1(19) . 2_665
C2S C3S C61S 171.7(6) . 2_665
C51S C3S C61S 164.5(8) 2_665 2_665
C5S C3S C61S 113.2(4) 2_665 2_665
C4S C3S C61S 59.7(9) . 2_665
C6S C3S C61S 54.6(10) 2_665 2_665
C6S C4S C5S 172(10) 2_665 2_665
C6S C4S C5S 113(10) 2_665 .
C5S C4S C5S 59.7(10) 2_665 .
C6S C4S C3S 127(10) 2_665 .
C5S C4S C3S 60.7(7) 2_665 .
C5S C4S C3S 119.7(14) . .
C6S C4S C41S 10(10) 2_665 .
C5S C4S C41S 175.5(15) 2_665 .
C5S C4S C41S 123.2(9) . .
C3S C4S C41S 116.9(13) . .
C6S C4S C1S 52(10) 2_665 2_665
C5S C4S C1S 120.8(14) 2_665 2_665
C5S C4S C1S 61.1(6) . 2_665
C3S C4S C1S 173.4(15) . 2_665
C41S C4S C1S 62.0(7) . 2_665
C6S C4S C61S 60(10) 2_665 2_665
C5S C4S C61S 126.7(9) 2_665 2_665
C5S C4S C61S 173.2(12) . 2_665
C3S C4S C61S 67.0(7) . 2_665
C41S C4S C61S 50.3(8) . 2_665
C1S C4S C61S 112.4(13) 2_665 2_665
C61S C41S C6S 67.4(10) 2_665 2_665
C61S C41S C4S 66.1(7) 2_665 .
C6S C41S C4S 1.2(15) 2_665 .
C61S C41S C1S 125.6(5) 2_665 2_665
C6S C41S C1S 58.2(10) 2_665 2_665
C4S C41S C1S 59.4(6) . 2_665
C4S C5S C5S 63.4(8) 2_665 2_665
C4S C5S C4S 120.3(10) 2_665 .
C5S C5S C4S 56.9(8) 2_665 .
C4S C5S C3S 64.9(8) 2_665 2_665
C5S C5S C3S 127.4(6) 2_665 2_665
C4S C5S C3S 169.8(9) . 2_665
C4S C5S C6S 126.5(12) 2_665 2_665
C5S C5S C6S 63.2(8) 2_665 2_665
C4S C5S C6S 6.2(14) . 2_665
C3S C5S C6S 165.5(9) 2_665 2_665
C4S C5S C6S 0.9(16) 2_665 .
C5S C5S C6S 62.6(9) 2_665 .
C4S C5S C6S 119.5(11) . .
C3S C5S C6S 65.8(9) 2_665 .
C6S C5S C6S 125.7(10) 2_665 .
C4S C5S C51S 121.1(10) 2_665 .
C5S C5S C51S 174.5(9) 2_665 .
C4S C5S C51S 118.5(10) . .
C3S C5S C51S 56.5(7) 2_665 .
C6S C5S C51S 112.3(11) 2_665 .
C6S C5S C51S 121.9(12) . .
C4S C5S C1S 174.7(8) 2_665 2_665
C5S C5S C1S 121.5(6) 2_665 2_665
C4S C5S C1S 64.6(6) . 2_665
C3S C5S C1S 109.9(4) 2_665 2_665
C6S C5S C1S 58.3(8) 2_665 2_665
C6S C5S C1S 175.6(10) . 2_665
C51S C5S C1S 53.9(7) . 2_665
C4S C5S C2S 118.4(9) 2_665 2_665
C5S C5S C2S 169.6(6) 2_665 2_665
C4S C5S C2S 120.3(8) . 2_665
C3S C5S C2S 53.5(5) 2_665 2_665
C6S C5S C2S 114.1(10) 2_665 2_665
C6S C5S C2S 119.2(11) . 2_665
C51S C5S C2S 7.4(10) . 2_665
C1S C5S C2S 56.4(5) 2_665 2_665
C2S C51S C1S 110(7) 2_665 2_665
C2S C51S C3S 74(7) 2_665 2_665
C1S C51S C3S 120.8(10) 2_665 2_665
C2S C51S C5S 101(6) 2_665 .
C1S C51S C5S 63.2(6) 2_665 .
C3S C51S C5S 58.3(6) 2_665 .
C4S C6S C41S 169(10) 2_665 2_665
C4S C6S C1S 122(10) 2_665 .
C41S C6S C1S 68.7(10) 2_665 .
C4S C6S C5S 60(10) 2_665 2_665
C41S C6S C5S 130.6(15) 2_665 2_665
C1S C6S C5S 61.9(9) . 2_665
C4S C6S C5S 7(10) 2_665 .
C41S C6S C5S 174.2(19) 2_665 .
C1S C6S C5S 116.2(18) . .
C5S C6S C5S 54.3(10) 2_665 .
C4S C6S C61S 114(10) 2_665 .
C41S C6S C61S 54.9(11) 2_665 .
C1S C6S C61S 123.6(17) . .
C5S C6S C61S 174.1(17) 2_665 .
C5S C6S C61S 120.1(14) . .
C4S C6S C3S 48(10) 2_665 2_665
C41S C6S C3S 120.8(18) 2_665 2_665
C1S C6S C3S 169(2) . 2_665
C5S C6S C3S 108.4(16) 2_665 2_665
C5S C6S C3S 54.8(8) . 2_665
C61S C6S C3S 66.3(10) . 2_665
C41S C61S C6S 57.7(9) 2_665 .
C41S C61S C4S 63.5(6) 2_665 2_665
C6S C61S C4S 5.8(13) . 2_665
C41S C61S C3S 116.4(5) 2_665 2_665
C6S C61S C3S 59.1(8) . 2_665
C4S C61S C3S 53.3(6) 2_665 2_665

loop_
_geom_bond_atom_site_label_1
_geom_bond_atom_site_label_2
_geom_bond_distance
_geom_bond_site_symmetry_2
Cu1 O01 2.0352(13) .
Cu1 O01 2.0352(13) 2_666
Cu1 O2 2.0666(16) .
Cu1 O2 2.0666(16) 2_666
Cu1 O1 2.1167(17) .
Cu1 O1 2.1168(17) 2_666
O1 C2 1.251(2) .
C1 F3 1.326(3) .
C1 F2 1.320(3) .
C1 F1 1.319(3) .
C1 C2 1.530(3) .
C2 C3 1.389(3) .
C3 C4 1.385(3) .
C4 O2 1.259(2) .
C4 C5 1.519(3) .
C5 F6A 1.197(18) .
C5 F4A 1.235(17) .
C5 F5 1.33(2) .
C5 F5A 1.34(2) .
C5 F4 1.423(15) .
C5 F6 1.462(15) .
Cu2 O4 1.9385(13) .
Cu2 O4 1.9386(13) 2
Cu2 O3 1.9851(13) 2
Cu2 O3 1.9851(13) .
Cu2 N3 2.4186(16) .
Cu2 N3 2.4186(16) 2
O3 C7 1.245(2) .
C6 F8 1.222(8) .
C6 F7 1.266(11) .
C6 F9 1.303(8) .
C6 F9A 1.307(5) .
C6 F7A 1.322(10) .
C6 F8A 1.408(8) .
C6 C7 1.535(3) .
F7 F9A 1.777(14) .
F9 F9A 0.586(15) .
C7 C8 1.388(3) .
C8 C9 1.384(3) .
C9 O4 1.257(2) .
C9 C10 1.527(3) .
C10 F10A 1.30(2) .
C10 F10 1.326(3) .
C10 F12A 1.326(18) .
C10 F11 1.345(15) .
C10 F12 1.37(2) .
O01 N1 1.310(2) .
N1 C07 1.334(2) .
N1 C01 1.505(2) .
C01 C03 1.518(3) .
C01 C02 1.529(3) .
C01 C04 1.560(3) .
C04 N2 1.502(2) .
C04 C06 1.517(3) .
C04 C05 1.530(3) .
N2 O02 1.267(2) .
N2 C07 1.364(2) .
C07 C08 1.433(3) .
C08 C010 1.390(3) .
C08 C09 1.409(3) .
C09 N3 1.324(2) .
N3 N4 1.368(2) .
N4 C010 1.323(2) .
N4 C041 1.464(2) .
C041 C042 1.501(3) .
C042 C043 1.518(3) .
C043 C044 1.511(3) .
C1S C51S 1.335(16) 2_665
C1S C2S 1.416(12) .
C1S C6S 1.422(19) .
C1S C5S 1.474(5) 2_665
C1S C4S 1.520(12) 2_665
C1S C41S 1.559(7) 2_665
C2S C51S 0.20(3) 2_665
C2S C3S 1.310(13) .
C2S C5S 1.520(9) 2_665
C3S C51S 1.349(17) 2_665
C3S C5S 1.376(7) 2_665
C3S C4S 1.428(14) .
C3S C6S 1.535(18) 2_665
C3S C61S 1.639(8) 2_665
C4S C6S 0.17(4) 2_665
C4S C5S 1.28(2) 2_665
C4S C5S 1.37(2) .
C4S C41S 1.50(2) .
C4S C1S 1.520(12) 2_665
C4S C61S 1.54(2) 2_665
C41S C61S 1.294(8) 2_665
C41S C6S 1.34(3) 2_665
C41S C1S 1.559(7) 2_665
C5S C4S 1.28(2) 2_665
C5S C5S 1.320(9) 2_665
C5S C3S 1.376(7) 2_665
C5S C6S 1.44(3) 2_665
C5S C6S 1.45(2) .
C5S C51S 1.469(13) .
C5S C1S 1.474(5) 2_665
C5S C2S 1.520(9) 2_665
C51S C2S 0.20(3) 2_665
C51S C1S 1.335(16) 2_665
C51S C3S 1.349(17) 2_665
C6S C4S 0.17(4) 2_665
C6S C41S 1.34(3) 2_665
C6S C5S 1.44(3) 2_665
C6S C61S 1.46(3) .
C6S C3S 1.536(18) 2_665
C61S C41S 1.294(8) 2_665
C61S C4S 1.54(2) 2_665
C61S C3S 1.639(8) 2_665
